data_1100471
loop_
_publ_author_name
'M\"ohlen, M.'
'Harms, K.'
'Dehnicke, K.'
'Magull, J.'
'Goesmann, H.'
'Fenske, D.'

_publ_section_title
;
 Phosphanimin- und Phosphaniminato-Komplexe von Bor. Synthese und
 Kristallstrukturen von [BF~3~(Me~3~SiNPEt~3~)], [BCl~2~(NPPh~3~)]~2~,
 [BCl~2~(NPEt~3~)]~2~, [B~2~Cl~3~(NPEt~3~)~2~]^+^BCl~4~^-^ und
 [B~2~Cl~2~(NPiPr~3~)~3~]^+^BCl~4~^-^
;
_journal_coden_ASTM ZAACAB
_journal_issue 10
_journal_name_full
;
 Zeitschrift fuer Anorganische und Allgemeine Chemie
;
_journal_page_first 1692
_journal_page_last 1700
_journal_paper_doi 10.1002/zaac.19966221011
_journal_volume 622
_journal_year 1996
_chemical_formula_sum 'C9 H24 B F3 N P Si'
_space_group_IT_number 14
_symmetry_cell_setting monoclinic
_symmetry_space_group_name_Hall '-P 2ybc'
_symmetry_space_group_name_H-M 'P 1 21/c 1'
_cell_angle_alpha 90
_cell_angle_beta 109.859(6)
_cell_angle_gamma 90
_cell_formula_units_Z 4
_cell_length_a 13.610(1)
_cell_length_b 8.1956(9)
_cell_length_c 14.225(1)
_cod_original_sg_symbol_H-M 'P 21/c'
_cod_original_formula_sum 'C9 H24 B1 F3 N1 P1 Si1'
_cod_database_code 1100471

loop_
_symmetry_equiv_pos_site_id
_symmetry_equiv_pos_as_xyz
1 x,y,z
2 -x,1/2+y,1/2-z
3 -x,-y,-z
4 x,-1/2-y,-1/2+z

loop_
_atom_site_label
_atom_site_type_symbol
_atom_site_fract_x
_atom_site_fract_y
_atom_site_fract_z
B1 B 0.1769(2) 0.1029(4) 0.3507(2)
F1 F 0.0791(1) 0.1702(2) 0.3395(1)
F2 F 0.2337(1) 0.0919(2) 0.4528(1)
F3 F 0.1626(1) -0.0501(2) 0.3077(1)
P1 P 0.1747(1) 0.3775(1) 0.2418(1)
Si1 Si 0.3679(1) 0.1644(1) 0.3166(1)
N1 N 0.2372(1) 0.2169(2) 0.2993(1)
C1 C 0.4589(2) 0.3100(3) 0.4062(2)
C2 C 0.3949(2) 0.1559(4) 0.1966(2)
C3 C 0.3966(2) -0.0433(3) 0.3705(2)
C4 C 0.2546(2) 0.4954(3) 0.1880(1)
C5 C 0.2056(2) 0.6539(3) 0.1378(2)
C6 C 0.1367(2) 0.5130(3) 0.3232(1)
C7 C 0.2263(2) 0.5603(4) 0.4170(2)
C8 C 0.0572(1) 0.3256(3) 0.1400(1)
C9 C 0.0739(2) 0.1921(3) 0.0728(1)
H1 H 0.5305(2) 0.2812(15) 0.4146(11)
H2 H 0.4485(10) 0.3040(16) 0.4702(5)
H3 H 0.4448(10) 0.4201(5) 0.3801(7)
H4 H 0.4608(10) 0.1007(27) 0.2073(5)
H5 H 0.3986(19) 0.2660(4) 0.1729(9)
H6 H 0.3392(10) 0.0967(26) 0.1472(6)
H7 H 0.4698(4) -0.0683(9) 0.3839(13)
H8 H 0.3536(11) -0.1221(4) 0.3236(6)
H9 H 0.3815(14) -0.0481(7) 0.4324(7)
H10 H 0.3207(2) 0.5212(3) 0.2409(1)
H11 H 0.2710(2) 0.4276(3) 0.1385(1)
H12 H 0.2542(6) 0.7100(11) 0.1125(12)
H13 H 0.1895(13) 0.7229(10) 0.1861(4)
H14 H 0.1418(8) 0.6299(4) 0.0830(8)
H15 H 0.1068(2) 0.6124(3) 0.2861(1)
H16 H 0.0820(2) 0.4603(3) 0.3428(1)
H17 H 0.2009(3) 0.6343(17) 0.4568(7)
H18 H 0.2806(6) 0.6135(19) 0.3984(2)
H19 H 0.2545(9) 0.4631(4) 0.4557(7)
H20 H 0.0038(1) 0.2897(3) 0.1675(1)
H21 H 0.0308(1) 0.4235(3) 0.0997(1)
H22 H 0.0082(3) 0.1683(13) 0.0203(17)
H23 H 0.0994(11) 0.0944(6) 0.1120(3)
H24 H 0.1247(9) 0.2238(7) 0.0431(9)

loop_
_atom_type_symbol
_atom_type_radius_bond
C 0.68
H 0.23
B 0.83
F 0.64
N 0.68
P 1.05
Si 1.20
